data_1504950
loop_
_publ_author_name
'Luan, Xinjun'
'Mariz, Ronaldo'
'Robert, Carine'
'Gatti, Michele'
'Blumentritt, Sascha'
'Linden, Anthony'
'Dorta, Reto'

_publ_section_title
;
 Matching the chirality of monodentate N-heterocyclic carbene ligands: a
 case study on well-defined palladium complexes for the asymmetric
 alpha-arylation of amides.
;
_journal_issue 24
_journal_name_full 'Organic letters'
_journal_page_first 5569
_journal_page_last 5572
_journal_paper_doi 10.1021/ol8021808
_journal_volume 10
_journal_year 2008
_chemical_absolute_configuration ad
_chemical_formula_moiety 'C56 H59 Cl N2 Pd, 0.5 C6 H14'
_chemical_formula_sum 'C59 H66 Cl N2 Pd'
_chemical_formula_weight 945.04
_chemical_name_systematic
; 
 ? 
;
_space_group_IT_number 4
_symmetry_cell_setting monoclinic
_symmetry_Int_Tables_number 4
_symmetry_space_group_name_Hall 'P 2yb'
_symmetry_space_group_name_H-M 'P 1 21 1'
_atom_sites_solution_hydrogens geom
_atom_sites_solution_primary direct
_atom_sites_solution_secondary difmap
_audit_creation_date 08-04-03
_audit_creation_method SHELXL-97
_cell_angle_alpha 90.00
_cell_angle_beta 95.8913(5)
_cell_angle_gamma 90.00
_cell_formula_units_Z 4
_cell_length_a 13.0136(1)
_cell_length_b 23.9021(2)
_cell_length_c 16.2196(1)
_cell_measurement_reflns_used 71710
_cell_measurement_temperature 160(1)
_cell_measurement_theta_max 27.5
_cell_measurement_theta_min 2.0
_cell_volume 5018.50(7)
_computing_cell_refinement 'DENZO-SMN (Otwinowski & Minor, 1997)'
_computing_data_collection 'COLLECT (Nonius, 2000)'
_computing_data_reduction 'DENZO-SMN and SCALEPACK (Otwinowski & Minor, 1997)'
_computing_molecular_graphics 'ORTEPII (Johnson, 1976)'
_computing_publication_material 'SHELXL97 and PLATON (Spek, 2006)'
_computing_structure_refinement 'SHELXL97 (Sheldrick, 1997)'
_computing_structure_solution 'SIR92 (Altomare et al., 1994)'
_diffrn_ambient_temperature 160(1)
_diffrn_detector '65 mm CCD camera on \k goniostat'
_diffrn_detector_area_resol_mean 9
_diffrn_measured_fraction_theta_full 0.996
_diffrn_measured_fraction_theta_max 0.996
_diffrn_measurement_device_type 'Nonius KappaCCD area-detector diffractometer'
_diffrn_measurement_method '\f and \w scans with \k offsets'
_diffrn_radiation_monochromator 'horizontally mounted graphite crystal'
_diffrn_radiation_source 'Nonius FR590 sealed tube generator'
_diffrn_radiation_type 'Mo K\a'
_diffrn_radiation_wavelength 0.71073
_diffrn_reflns_av_R_equivalents 0.0554
_diffrn_reflns_av_sigmaI/netI 0.0465
_diffrn_reflns_limit_h_max 16
_diffrn_reflns_limit_h_min -16
_diffrn_reflns_limit_k_max 30
_diffrn_reflns_limit_k_min -30
_diffrn_reflns_limit_l_max 21
_diffrn_reflns_limit_l_min -21
_diffrn_reflns_number 93823
_diffrn_reflns_theta_full 27.50
_diffrn_reflns_theta_max 27.50
_diffrn_reflns_theta_min 2.09
_diffrn_standards_decay_% 0
_diffrn_standards_number 0
_exptl_absorpt_coefficient_mu 0.462
_exptl_absorpt_correction_T_max 0.936
_exptl_absorpt_correction_T_min 0.882
_exptl_absorpt_correction_type multi-scan
_exptl_absorpt_process_details '(Blessing, 1995)'
_exptl_crystal_colour yellow
_exptl_crystal_density_diffrn 1.251
_exptl_crystal_density_method 'not measured'
_exptl_crystal_description prism
_exptl_crystal_F_000 1988
_exptl_crystal_size_max 0.20
_exptl_crystal_size_mid 0.20
_exptl_crystal_size_min 0.20
_refine_diff_density_max 0.680
_refine_diff_density_min -0.783
_refine_diff_density_rms 0.140
_refine_ls_abs_structure_details 'Flack & Bernardinelli (2000), ? Friedel pairs'
_refine_ls_abs_structure_Flack -0.020(15)
_refine_ls_extinction_coef 0.0019(3)
_refine_ls_extinction_expression Fc^*^=kFc[1+0.001xFc^2^\l^3^/sin(2\q)]^-1/4^
_refine_ls_extinction_method SHELXL97
_refine_ls_goodness_of_fit_ref 1.051
_refine_ls_hydrogen_treatment constr
_refine_ls_matrix_type full
_refine_ls_number_parameters 1082
_refine_ls_number_reflns 21952
_refine_ls_number_restraints 1
_refine_ls_restrained_S_all 1.051
_refine_ls_R_factor_all 0.0570
_refine_ls_R_factor_gt 0.0445
_refine_ls_shift/su_max 0.002
_refine_ls_shift/su_mean 0.000
_refine_ls_structure_factor_coef Fsqd
_refine_ls_weighting_details 'w=1/[\s^2^(Fo^2^)+(0.0808P)^2^] where P=(Fo^2^+2Fc^2^)/3'
_refine_ls_weighting_scheme calc
_refine_ls_wR_factor_gt 0.1145
_refine_ls_wR_factor_ref 0.1212
_reflns_number_gt 18856
_reflns_number_total 21958
_reflns_threshold_expression 'I > 2\s(I)'
_cod_data_source_file ol8021808_si_002.cif
_cod_data_source_block DT0802
_cod_original_cell_volume 5018.50(6)
_cod_database_code 1504950

loop_
_symmetry_equiv_pos_as_xyz
'x, y, z'
'-x, y+1/2, -z'

loop_
_atom_site_label
_atom_site_type_symbol
_atom_site_fract_x
_atom_site_fract_y
_atom_site_fract_z
_atom_site_U_iso_or_equiv
_atom_site_adp_type
_atom_site_occupancy
_atom_site_symmetry_multiplicity
_atom_site_calc_flag
_atom_site_refinement_flags
Pd1 Pd 0.691501(18) 0.799537(10) 0.948859(16) 0.03680(8) Uani 1 1 d .
Cl1 Cl 0.61152(7) 0.87998(4) 0.88638(6) 0.0490(2) Uani 1 1 d .
N1 N 0.4952(2) 0.77027(12) 1.00789(17) 0.0319(6) Uani 1 1 d .
N2 N 0.4963(2) 0.73105(11) 0.88609(16) 0.0298(5) Uani 1 1 d .
C1 C 0.4478(3) 0.8187(2) 0.5976(2) 0.0585(12) Uani 1 1 d .
H1 H 0.4314 0.8416 0.5503 0.070 Uiso 1 1 calc R
C2 C 0.4845(3) 0.7676(2) 0.5871(3) 0.0564(11) Uani 1 1 d .
H2 H 0.4931 0.7547 0.5328 0.068 Uiso 1 1 calc R
C3 C 0.5104(3) 0.7326(2) 0.6550(2) 0.0478(10) Uani 1 1 d .
C4 C 0.5541(3) 0.6784(2) 0.6467(3) 0.0551(12) Uani 1 1 d .
H4 H 0.5634 0.6648 0.5930 0.066 Uiso 1 1 calc R
C5 C 0.5828(3) 0.64580(19) 0.7136(3) 0.0540(11) Uani 1 1 d .
H5 H 0.6135 0.6104 0.7058 0.065 Uiso 1 1 calc R
C6 C 0.5679(3) 0.66350(15) 0.7944(2) 0.0407(8) Uani 1 1 d .
C7 C 0.5233(2) 0.71510(15) 0.8048(2) 0.0352(7) Uani 1 1 d .
C8 C 0.4956(3) 0.75121(16) 0.7362(2) 0.0379(8) Uani 1 1 d .
C9 C 0.4559(2) 0.80576(17) 0.74534(19) 0.0372(7) Uani 1 1 d .
H9 H 0.4455 0.8186 0.7993 0.045 Uiso 1 1 calc R
C10 C 0.4319(3) 0.84093(19) 0.6790(2) 0.0472(9) Uani 1 1 d .
C11 C 0.3874(2) 0.72247(14) 0.9051(2) 0.0300(7) Uani 1 1 d .
H11 H 0.3424 0.7485 0.8690 0.036 Uiso 1 1 calc R
C12 C 0.3908(2) 0.74396(14) 0.9946(2) 0.0321(7) Uani 1 1 d .
H12 H 0.3876 0.7115 1.0331 0.039 Uiso 1 1 calc R
C13 C 0.5532(2) 0.76003(13) 0.9447(2) 0.0299(7) Uani 1 1 d .
C14 C 0.5447(3) 0.78053(16) 1.0908(2) 0.0387(8) Uani 1 1 d .
C15 C 0.5470(3) 0.8336(2) 1.1244(2) 0.0486(10) Uani 1 1 d .
C16 C 0.6026(4) 0.8409(3) 1.2051(3) 0.0744(16) Uani 1 1 d .
H16 H 0.6068 0.8772 1.2291 0.089 Uiso 1 1 calc R
C17 C 0.6492(4) 0.7973(4) 1.2477(3) 0.0854(19) Uani 1 1 d .
H17 H 0.6843 0.8037 1.3011 0.102 Uiso 1 1 calc R
C18 C 0.6463(4) 0.7421(3) 1.2138(3) 0.0751(17) Uani 1 1 d .
C19 C 0.6950(5) 0.6926(5) 1.2534(4) 0.113(3) Uani 1 1 d .
H19 H 0.7315 0.6964 1.3069 0.135 Uiso 1 1 calc R
C20 C 0.6904(6) 0.6430(4) 1.2182(5) 0.103(3) Uani 1 1 d .
H20 H 0.7255 0.6127 1.2467 0.124 Uiso 1 1 calc R
C21 C 0.6367(4) 0.6331(3) 1.1416(4) 0.0823(18) Uani 1 1 d .
C22 C 0.5893(3) 0.6785(2) 1.0994(3) 0.0563(11) Uani 1 1 d .
H22 H 0.5541 0.6728 1.0458 0.068 Uiso 1 1 calc R
C23 C 0.5921(3) 0.7332(2) 1.1341(2) 0.0505(10) Uani 1 1 d .
C24 C 0.6296(6) 0.5763(3) 1.1016(6) 0.113(3) Uani 1 1 d .
H24 H 0.6068 0.5822 1.0415 0.135 Uiso 1 1 calc R
C25 C 0.5492(6) 0.5407(3) 1.1358(7) 0.128(3) Uani 1 1 d .
H251 H 0.4830 0.5606 1.1306 0.191 Uiso 1 1 calc R
H252 H 0.5703 0.5327 1.1944 0.191 Uiso 1 1 calc R
H253 H 0.5419 0.5055 1.1048 0.191 Uiso 1 1 calc R
C26 C 0.7362(6) 0.5486(3) 1.1070(6) 0.116(3) Uani 1 1 d .
H261 H 0.7843 0.5730 1.0813 0.175 Uiso 1 1 calc R
H262 H 0.7309 0.5126 1.0779 0.175 Uiso 1 1 calc R
H263 H 0.7616 0.5425 1.1653 0.175 Uiso 1 1 calc R
C27 C 0.4984(3) 0.88294(18) 1.0837(3) 0.0540(10) Uani 1 1 d .
H27 H 0.4741 0.8726 1.0252 0.065 Uiso 1 1 calc R
C28 C 0.4039(4) 0.9020(2) 1.1263(3) 0.0671(13) Uani 1 1 d .
H281 H 0.3732 0.9351 1.0978 0.101 Uiso 1 1 calc R
H282 H 0.4256 0.9113 1.1843 0.101 Uiso 1 1 calc R
H283 H 0.3528 0.8718 1.1239 0.101 Uiso 1 1 calc R
C29 C 0.5730(4) 0.9325(2) 1.0815(4) 0.0723(15) Uani 1 1 d .
H291 H 0.5366 0.9644 1.0538 0.108 Uiso 1 1 calc R
H292 H 0.6312 0.9218 1.0510 0.108 Uiso 1 1 calc R
H293 H 0.5988 0.9431 1.1383 0.108 Uiso 1 1 calc R
C30 C 0.3034(3) 0.78431(16) 1.0067(2) 0.0400(8) Uani 1 1 d .
C31 C 0.2361(3) 0.7733(2) 1.0666(3) 0.0557(11) Uani 1 1 d .
H31 H 0.2465 0.7415 1.1016 0.067 Uiso 1 1 calc R
C32 C 0.1528(3) 0.8099(3) 1.0748(3) 0.0753(18) Uani 1 1 d .
H32 H 0.1057 0.8024 1.1146 0.090 Uiso 1 1 calc R
C33 C 0.1400(4) 0.8562(3) 1.0249(4) 0.0780(18) Uani 1 1 d .
H33 H 0.0851 0.8815 1.0313 0.094 Uiso 1 1 calc R
C34 C 0.2044(4) 0.8662(2) 0.9671(3) 0.0690(14) Uani 1 1 d .
H34 H 0.1924 0.8976 0.9315 0.083 Uiso 1 1 calc R
C35 C 0.2877(3) 0.83175(17) 0.9583(3) 0.0476(9) Uani 1 1 d .
H35 H 0.3344 0.8407 0.9189 0.057 Uiso 1 1 calc R
C36 C 0.3458(2) 0.66318(14) 0.8895(2) 0.0329(7) Uani 1 1 d .
C37 C 0.3511(3) 0.62210(15) 0.9500(3) 0.0427(9) Uani 1 1 d .
H37 H 0.3840 0.6302 1.0037 0.051 Uiso 1 1 calc R
C38 C 0.3093(3) 0.56921(17) 0.9337(3) 0.0573(11) Uani 1 1 d .
H38 H 0.3138 0.5413 0.9757 0.069 Uiso 1 1 calc R
C39 C 0.2608(3) 0.55768(18) 0.8548(4) 0.0620(13) Uani 1 1 d .
H39 H 0.2314 0.5218 0.8431 0.074 Uiso 1 1 calc R
C40 C 0.2554(3) 0.59740(18) 0.7946(3) 0.0530(11) Uani 1 1 d .
H40 H 0.2225 0.5892 0.7409 0.064 Uiso 1 1 calc R
C41 C 0.2982(3) 0.65047(17) 0.8117(2) 0.0422(8) Uani 1 1 d .
H41 H 0.2944 0.6780 0.7692 0.051 Uiso 1 1 calc R
C42 C 0.6047(3) 0.62499(15) 0.8658(3) 0.0504(10) Uani 1 1 d .
H42 H 0.5778 0.6399 0.9171 0.060 Uiso 1 1 calc R
C43 C 0.5656(4) 0.56528(18) 0.8529(4) 0.0749(16) Uani 1 1 d .
H431 H 0.5915 0.5423 0.9007 0.112 Uiso 1 1 calc R
H432 H 0.5904 0.5499 0.8026 0.112 Uiso 1 1 calc R
H433 H 0.4899 0.5652 0.8472 0.112 Uiso 1 1 calc R
C44 C 0.7223(4) 0.6265(2) 0.8790(4) 0.0706(14) Uani 1 1 d .
H441 H 0.7466 0.6018 0.9251 0.106 Uiso 1 1 calc R
H442 H 0.7453 0.6648 0.8919 0.106 Uiso 1 1 calc R
H443 H 0.7505 0.6139 0.8284 0.106 Uiso 1 1 calc R
C45 C 0.3937(4) 0.8997(2) 0.6866(3) 0.0566(11) Uani 1 1 d .
H45 H 0.3424 0.9070 0.6376 0.068 Uiso 1 1 calc R
C46 C 0.3391(4) 0.9100(2) 0.7640(3) 0.0571(11) Uani 1 1 d .
H461 H 0.3162 0.9490 0.7649 0.086 Uiso 1 1 calc R
H462 H 0.3869 0.9023 0.8134 0.086 Uiso 1 1 calc R
H463 H 0.2791 0.8852 0.7634 0.086 Uiso 1 1 calc R
C47 C 0.4838(4) 0.9410(2) 0.6816(3) 0.0705(14) Uani 1 1 d .
H471 H 0.4584 0.9794 0.6858 0.106 Uiso 1 1 calc R
H472 H 0.5126 0.9362 0.6286 0.106 Uiso 1 1 calc R
H473 H 0.5375 0.9337 0.7272 0.106 Uiso 1 1 calc R
C48 C 0.7987(3) 0.7466(2) 1.0192(3) 0.0606(12) Uani 1 1 d .
H481 H 0.7994 0.7485 1.0802 0.073 Uiso 1 1 calc R
H482 H 0.8060 0.7081 0.9980 0.073 Uiso 1 1 calc R
C49 C 0.8523(3) 0.7887(2) 0.9817(4) 0.0764(16) Uani 1 1 d .
H49 H 0.9027 0.7775 0.9467 0.092 Uiso 1 1 calc R
C50 C 0.8376(4) 0.8447(2) 0.9919(3) 0.0645(12) Uani 1 1 d .
H50 H 0.7996 0.8557 1.0362 0.077 Uiso 1 1 calc R
C51 C 0.8745(3) 0.8893(3) 0.9415(3) 0.0700(17) Uani 1 1 d .
C52 C 0.9326(4) 0.8870(2) 0.8745(3) 0.0712(14) Uani 1 1 d .
H52 H 0.9508 0.8518 0.8530 0.085 Uiso 1 1 calc R
C53 C 0.9639(6) 0.9356(3) 0.8392(4) 0.0854(18) Uani 1 1 d .
H53 H 1.0028 0.9335 0.7928 0.103 Uiso 1 1 calc R
C54 C 0.9405(6) 0.9857(3) 0.8689(5) 0.107(3) Uani 1 1 d .
H54 H 0.9678 1.0184 0.8460 0.129 Uiso 1 1 calc R
C55 C 0.8790(5) 0.9909(3) 0.9307(4) 0.096(2) Uani 1 1 d .
H55 H 0.8580 1.0269 0.9475 0.115 Uiso 1 1 calc R
C56 C 0.8469(4) 0.9434(3) 0.9694(3) 0.0693(14) Uani 1 1 d .
H56 H 0.8064 0.9467 1.0147 0.083 Uiso 1 1 calc R
Pd2 Pd 1.141403(18) 0.610374(11) 0.556558(16) 0.03698(8) Uani 1 1 d .
Cl2 Cl 1.08882(8) 0.52902(4) 0.62368(6) 0.0453(2) Uani 1 1 d .
N3 N 0.9614(2) 0.67137(11) 0.62742(16) 0.0304(6) Uani 1 1 d .
N4 N 0.9276(2) 0.63956(12) 0.50185(17) 0.0334(6) Uani 1 1 d .
C57 C 0.9595(4) 0.5792(2) 0.2926(3) 0.0580(11) Uani 1 1 d .
H57 H 0.9610 0.5438 0.2661 0.070 Uiso 1 1 calc R
C58 C 0.9693(5) 0.6259(2) 0.2468(3) 0.0697(14) Uani 1 1 d .
H58 H 0.9725 0.6227 0.1888 0.084 Uiso 1 1 calc R
C59 C 0.9749(4) 0.6804(2) 0.2851(3) 0.0590(12) Uani 1 1 d .
C60 C 0.9829(5) 0.7295(2) 0.2405(3) 0.0785(16) Uani 1 1 d .
H60 H 0.9881 0.7274 0.1826 0.094 Uiso 1 1 calc R
C61 C 0.9836(6) 0.7807(2) 0.2776(3) 0.0840(18) Uani 1 1 d .
H61 H 0.9881 0.8137 0.2455 0.101 Uiso 1 1 calc R
C62 C 0.9777(4) 0.7845(2) 0.3649(3) 0.0652(13) Uani 1 1 d .
C63 C 0.9693(3) 0.73589(17) 0.4101(3) 0.0491(9) Uani 1 1 d .
H63 H 0.9671 0.7382 0.4684 0.059 Uiso 1 1 calc R
C64 C 0.9641(3) 0.68303(18) 0.3713(2) 0.0466(9) Uani 1 1 d .
C65 C 0.9476(3) 0.63236(15) 0.4167(2) 0.0368(7) Uani 1 1 d .
C66 C 0.9469(3) 0.58081(16) 0.3793(2) 0.0410(8) Uani 1 1 d .
C67 C 0.8254(3) 0.66032(16) 0.5202(2) 0.0374(8) Uani 1 1 d .
H67 H 0.8045 0.6928 0.4833 0.045 Uiso 1 1 calc R
C68 C 0.8460(2) 0.68067(14) 0.6110(2) 0.0330(7) Uani 1 1 d .
H68 H 0.8110 0.6541 0.6467 0.040 Uiso 1 1 calc R
C69 C 1.0030(3) 0.64699(13) 0.5647(2) 0.0326(7) Uani 1 1 d .
C70 C 1.0098(2) 0.68489(14) 0.7101(2) 0.0333(7) Uani 1 1 d .
C71 C 1.0588(3) 0.73588(15) 0.7230(2) 0.0400(8) Uani 1 1 d .
C72 C 1.0929(3) 0.75045(18) 0.8056(3) 0.0524(11) Uani 1 1 d .
H72 H 1.1275 0.7851 0.8158 0.063 Uiso 1 1 calc R
C73 C 1.0783(3) 0.71692(19) 0.8714(2) 0.0500(10) Uani 1 1 d .
H73 H 1.0999 0.7290 0.9263 0.060 Uiso 1 1 calc R
C74 C 1.0303(3) 0.66342(17) 0.8574(2) 0.0440(9) Uani 1 1 d .
C75 C 1.0176(4) 0.6267(2) 0.9239(3) 0.0579(12) Uani 1 1 d .
H75 H 1.0383 0.6380 0.9793 0.070 Uiso 1 1 calc R
C76 C 0.9758(4) 0.5750(2) 0.9087(3) 0.0632(13) Uani 1 1 d .
H76 H 0.9683 0.5506 0.9539 0.076 Uiso 1 1 calc R
C77 C 0.9434(3) 0.55698(18) 0.8270(3) 0.0534(10) Uani 1 1 d .
C78 C 0.9537(3) 0.59251(15) 0.7631(2) 0.0415(8) Uani 1 1 d .
H78 H 0.9311 0.5806 0.7083 0.050 Uiso 1 1 calc R
C79 C 0.9973(3) 0.64722(15) 0.7753(2) 0.0367(7) Uani 1 1 d .
C80 C 0.9042(5) 0.4978(2) 0.8174(4) 0.0771(15) Uani 1 1 d .
H80 H 0.8677 0.4901 0.8675 0.093 Uiso 1 1 calc R
C81 C 0.9944(5) 0.4567(2) 0.8214(3) 0.0738(14) Uani 1 1 d .
H811 H 1.0420 0.4645 0.8709 0.111 Uiso 1 1 calc R
H812 H 1.0308 0.4610 0.7718 0.111 Uiso 1 1 calc R
H813 H 0.9682 0.4184 0.8241 0.111 Uiso 1 1 calc R
C82 C 0.8266(6) 0.4905(3) 0.7461(5) 0.098(2) Uani 1 1 d .
H821 H 0.8038 0.4514 0.7431 0.147 Uiso 1 1 calc R
H822 H 0.8568 0.5004 0.6951 0.147 Uiso 1 1 calc R
H823 H 0.7672 0.5148 0.7524 0.147 Uiso 1 1 calc R
C83 C 1.0793(3) 0.77546(17) 0.6545(3) 0.0490(9) Uani 1 1 d .
H83 H 1.0397 0.7620 0.6022 0.059 Uiso 1 1 calc R
C84 C 1.0453(4) 0.83527(18) 0.6702(4) 0.0694(14) Uani 1 1 d .
H841 H 1.0611 0.8592 0.6240 0.104 Uiso 1 1 calc R
H842 H 1.0823 0.8491 0.7218 0.104 Uiso 1 1 calc R
H843 H 0.9708 0.8359 0.6746 0.104 Uiso 1 1 calc R
C85 C 1.1942(4) 0.7746(2) 0.6421(4) 0.0670(13) Uani 1 1 d .
H851 H 1.2070 0.8002 0.5971 0.101 Uiso 1 1 calc R
H852 H 1.2144 0.7366 0.6278 0.101 Uiso 1 1 calc R
H853 H 1.2348 0.7864 0.6934 0.101 Uiso 1 1 calc R
C86 C 0.8122(3) 0.73896(16) 0.6303(2) 0.0382(8) Uani 1 1 d .
C87 C 0.7836(3) 0.75067(17) 0.7083(3) 0.0437(8) Uani 1 1 d .
H87 H 0.7876 0.7218 0.7488 0.052 Uiso 1 1 calc R
C88 C 0.7490(3) 0.8037(2) 0.7294(3) 0.0575(11) Uani 1 1 d .
H88 H 0.7284 0.8104 0.7830 0.069 Uiso 1 1 calc R
C89 C 0.7452(4) 0.8464(2) 0.6711(4) 0.0663(13) Uani 1 1 d .
H89 H 0.7223 0.8827 0.6848 0.080 Uiso 1 1 calc R
C90 C 0.7744(4) 0.8360(2) 0.5940(4) 0.0695(14) Uani 1 1 d .
H90 H 0.7720 0.8653 0.5541 0.083 Uiso 1 1 calc R
C91 C 0.8080(3) 0.78230(18) 0.5732(3) 0.0509(10) Uani 1 1 d .
H91 H 0.8280 0.7757 0.5193 0.061 Uiso 1 1 calc R
C92 C 0.7434(3) 0.6151(2) 0.5087(2) 0.0494(10) Uani 1 1 d .
C93 C 0.7534(4) 0.5657(2) 0.5560(3) 0.0577(11) Uani 1 1 d .
H93 H 0.8137 0.5607 0.5935 0.069 Uiso 1 1 calc R
C94 C 0.6797(5) 0.5246(3) 0.5503(3) 0.0786(17) Uani 1 1 d .
H94 H 0.6881 0.4919 0.5837 0.094 Uiso 1 1 calc R
C95 C 0.5923(4) 0.5317(3) 0.4944(4) 0.0824(19) Uani 1 1 d .
H95 H 0.5412 0.5032 0.4888 0.099 Uiso 1 1 calc R
C96 C 0.5787(4) 0.5798(3) 0.4468(3) 0.0813(19) Uani 1 1 d .
H96 H 0.5181 0.5846 0.4095 0.098 Uiso 1 1 calc R
C97 C 0.6556(3) 0.6214(3) 0.4544(3) 0.0632(14) Uani 1 1 d .
H97 H 0.6468 0.6543 0.4215 0.076 Uiso 1 1 calc R
C98 C 0.9802(5) 0.8416(2) 0.4089(4) 0.0799(16) Uani 1 1 d .
H98 H 0.9757 0.8348 0.4693 0.096 Uiso 1 1 calc R
C99 C 1.0793(6) 0.8732(3) 0.3998(4) 0.105(2) Uani 1 1 d .
H991 H 1.1384 0.8509 0.4231 0.158 Uiso 1 1 calc R
H992 H 1.0784 0.9089 0.4294 0.158 Uiso 1 1 calc R
H993 H 1.0852 0.8802 0.3409 0.158 Uiso 1 1 calc R
C100 C 0.8858(5) 0.8748(2) 0.3752(4) 0.0860(17) Uani 1 1 d .
H01 H 0.8232 0.8534 0.3829 0.129 Uiso 1 1 calc R
H02 H 0.8888 0.8820 0.3160 0.129 Uiso 1 1 calc R
H03 H 0.8844 0.9105 0.4049 0.129 Uiso 1 1 calc R
C101 C 0.9339(3) 0.52549(17) 0.4221(2) 0.0471(9) Uani 1 1 d .
H101 H 0.9279 0.5334 0.4819 0.056 Uiso 1 1 calc R
C102 C 0.8329(4) 0.4966(2) 0.3862(3) 0.0598(11) Uani 1 1 d .
H021 H 0.8256 0.4608 0.4146 0.090 Uiso 1 1 calc R
H022 H 0.8351 0.4899 0.3268 0.090 Uiso 1 1 calc R
H023 H 0.7739 0.5207 0.3946 0.090 Uiso 1 1 calc R
C103 C 1.0261(3) 0.48744(18) 0.4175(3) 0.0526(10) Uani 1 1 d .
H031 H 1.0147 0.4522 0.4461 0.079 Uiso 1 1 calc R
H032 H 1.0883 0.5057 0.4441 0.079 Uiso 1 1 calc R
H033 H 1.0350 0.4797 0.3593 0.079 Uiso 1 1 calc R
C104 C 1.2179(3) 0.6666(2) 0.4839(3) 0.0574(11) Uani 1 1 d .
H041 H 1.2019 0.6634 0.4230 0.069 Uiso 1 1 calc R
H042 H 1.2234 0.7058 0.5036 0.069 Uiso 1 1 calc R
C105 C 1.2916(3) 0.62852(19) 0.5216(4) 0.0598(12) Uani 1 1 d .
H105 H 1.3497 0.6424 0.5558 0.072 Uiso 1 1 calc R
C106 C 1.2804(3) 0.5717(2) 0.5096(4) 0.0624(12) Uani 1 1 d .
H106 H 1.2277 0.5608 0.4679 0.075 Uiso 1 1 calc R
C107 C 1.3390(3) 0.52570(19) 0.5524(3) 0.0489(9) Uani 1 1 d .
C108 C 1.3369(3) 0.4747(2) 0.5103(3) 0.0587(11) Uani 1 1 d .
H108 H 1.2971 0.4709 0.4581 0.070 Uiso 1 1 calc R
C109 C 1.3934(4) 0.4291(2) 0.5448(4) 0.0658(12) Uani 1 1 d .
H109 H 1.3935 0.3945 0.5160 0.079 Uiso 1 1 calc R
C110 C 1.4494(4) 0.4353(2) 0.6219(3) 0.0689(13) Uani 1 1 d .
H110 H 1.4883 0.4048 0.6462 0.083 Uiso 1 1 calc R
C111 C 1.4486(4) 0.4850(3) 0.6628(3) 0.0747(15) Uani 1 1 d .
H111 H 1.4868 0.4886 0.7156 0.090 Uiso 1 1 calc R
C112 C 1.3944(4) 0.5295(2) 0.6297(3) 0.0589(11) Uani 1 1 d .
H112 H 1.3946 0.5635 0.6598 0.071 Uiso 1 1 calc R

loop_
_atom_site_aniso_label
_atom_site_aniso_U_11
_atom_site_aniso_U_22
_atom_site_aniso_U_33
_atom_site_aniso_U_23
_atom_site_aniso_U_13
_atom_site_aniso_U_12
Pd1 0.02758(13) 0.03933(15) 0.04268(14) 0.00824(12) -0.00037(10) -0.00457(10)
Cl1 0.0475(5) 0.0381(5) 0.0583(5) 0.0111(4) -0.0093(4) -0.0051(4)
N1 0.0294(14) 0.0298(14) 0.0365(14) -0.0017(12) 0.0039(11) -0.0028(11)
N2 0.0251(13) 0.0284(13) 0.0363(13) -0.0028(11) 0.0055(11) -0.0022(10)
C1 0.047(2) 0.095(4) 0.0337(18) 0.007(2) 0.0032(16) -0.005(2)
C2 0.049(2) 0.082(3) 0.039(2) -0.015(2) 0.0105(18) -0.003(2)
C3 0.0324(19) 0.071(3) 0.0403(19) -0.0120(19) 0.0076(15) -0.0104(18)
C4 0.042(2) 0.072(3) 0.055(2) -0.032(2) 0.0206(18) -0.015(2)
C5 0.038(2) 0.052(2) 0.076(3) -0.025(2) 0.022(2) -0.0075(17)
C6 0.0306(17) 0.0382(19) 0.055(2) -0.0095(17) 0.0147(15) -0.0020(14)
C7 0.0288(16) 0.0375(18) 0.0406(17) -0.0095(15) 0.0090(14) -0.0055(13)
C8 0.0276(16) 0.048(2) 0.0383(17) -0.0085(16) 0.0051(13) -0.0092(14)
C9 0.0292(15) 0.050(2) 0.0323(14) -0.0035(16) 0.0038(12) 0.0026(15)
C10 0.040(2) 0.061(3) 0.0403(18) 0.0070(18) 0.0026(16) -0.0053(17)
C11 0.0249(15) 0.0284(16) 0.0370(16) -0.0037(14) 0.0046(13) 0.0008(12)
C12 0.0292(16) 0.0317(17) 0.0357(16) -0.0029(14) 0.0049(13) -0.0066(13)
C13 0.0257(15) 0.0238(15) 0.0404(17) 0.0027(13) 0.0031(13) 0.0006(12)
C14 0.0357(18) 0.047(2) 0.0335(16) -0.0024(15) 0.0040(14) -0.0031(14)
C15 0.038(2) 0.067(3) 0.0416(19) -0.0197(19) 0.0059(16) -0.0103(18)
C16 0.061(3) 0.104(4) 0.057(3) -0.040(3) -0.004(2) -0.011(3)
C17 0.065(3) 0.142(6) 0.045(2) -0.029(4) -0.014(2) -0.006(4)
C18 0.040(2) 0.135(5) 0.049(2) 0.022(3) -0.0003(19) 0.009(3)
C19 0.068(4) 0.212(10) 0.056(3) 0.052(5) -0.003(3) 0.034(5)
C20 0.088(5) 0.143(7) 0.080(4) 0.065(5) 0.018(4) 0.055(5)
C21 0.063(3) 0.079(4) 0.107(4) 0.047(3) 0.019(3) 0.022(3)
C22 0.047(2) 0.065(3) 0.058(2) 0.028(2) 0.0085(19) 0.010(2)
C23 0.042(2) 0.071(3) 0.0392(19) 0.012(2) 0.0050(16) -0.0034(19)
C24 0.112(5) 0.076(4) 0.153(7) 0.058(5) 0.026(5) 0.035(4)
C25 0.107(6) 0.085(5) 0.191(9) 0.028(6) 0.012(6) 0.013(4)
C26 0.109(5) 0.101(5) 0.144(6) 0.044(5) 0.031(5) 0.048(4)
C27 0.053(2) 0.046(2) 0.065(2) -0.027(2) 0.0132(19) -0.0104(19)
C28 0.059(3) 0.069(3) 0.077(3) -0.034(3) 0.020(2) -0.012(2)
C29 0.064(3) 0.054(3) 0.103(4) -0.032(3) 0.027(3) -0.021(2)
C30 0.0312(17) 0.049(2) 0.0396(17) -0.0127(16) 0.0049(14) -0.0038(14)
C31 0.044(2) 0.070(3) 0.056(2) -0.019(2) 0.0167(19) -0.014(2)
C32 0.039(2) 0.117(5) 0.075(3) -0.042(4) 0.031(2) -0.016(3)
C33 0.039(3) 0.100(5) 0.093(4) -0.045(4) 0.001(3) 0.021(3)
C34 0.059(3) 0.071(3) 0.073(3) -0.026(3) -0.013(2) 0.030(2)
C35 0.044(2) 0.046(2) 0.052(2) -0.0185(18) 0.0057(17) 0.0103(17)
C36 0.0240(15) 0.0274(17) 0.0479(19) -0.0066(15) 0.0062(13) -0.0006(12)
C37 0.0389(19) 0.032(2) 0.058(2) -0.0013(16) 0.0074(17) -0.0038(14)
C38 0.051(2) 0.031(2) 0.094(3) -0.004(2) 0.026(2) -0.0085(17)
C39 0.041(2) 0.032(2) 0.114(4) -0.020(3) 0.009(2) -0.0011(16)
C40 0.0317(18) 0.051(3) 0.075(3) -0.032(2) -0.0030(17) 0.0030(16)
C41 0.0323(18) 0.044(2) 0.049(2) -0.0131(17) 0.0013(15) 0.0028(15)
C42 0.044(2) 0.032(2) 0.078(3) -0.0043(18) 0.0211(19) 0.0062(15)
C43 0.073(3) 0.031(2) 0.127(5) -0.008(3) 0.043(3) 0.001(2)
C44 0.048(3) 0.073(4) 0.091(4) 0.019(3) 0.010(2) 0.013(2)
C45 0.055(2) 0.068(3) 0.045(2) 0.017(2) -0.0035(18) 0.016(2)
C46 0.050(2) 0.056(3) 0.062(3) 0.003(2) -0.010(2) 0.015(2)
C47 0.085(4) 0.058(3) 0.071(3) 0.027(2) 0.020(3) -0.003(2)
C48 0.044(2) 0.064(3) 0.072(3) 0.024(2) -0.003(2) 0.007(2)
C49 0.0212(18) 0.081(4) 0.123(4) 0.024(3) -0.012(2) 0.001(2)
C50 0.045(2) 0.072(3) 0.075(3) 0.007(3) 0.002(2) -0.011(2)
C51 0.033(2) 0.099(4) 0.073(3) 0.030(3) -0.015(2) -0.029(2)
C52 0.077(3) 0.070(3) 0.066(3) -0.011(3) 0.000(3) -0.010(3)
C53 0.124(5) 0.071(4) 0.071(3) 0.008(3) 0.059(3) -0.002(3)
C54 0.145(6) 0.060(3) 0.133(6) 0.004(4) 0.086(5) -0.025(4)
C55 0.095(4) 0.079(4) 0.122(5) -0.049(4) 0.054(4) -0.045(3)
C56 0.064(3) 0.082(4) 0.063(3) -0.008(3) 0.008(2) -0.022(3)
Pd2 0.03013(13) 0.03454(14) 0.04685(15) -0.00291(12) 0.00684(10) -0.00037(11)
Cl2 0.0501(5) 0.0345(4) 0.0517(5) 0.0001(4) 0.0074(4) -0.0011(4)
N3 0.0254(13) 0.0305(14) 0.0347(13) -0.0031(11) 0.0002(10) 0.0020(10)
N4 0.0270(14) 0.0394(16) 0.0345(14) -0.0012(12) 0.0070(11) -0.0042(11)
C57 0.072(3) 0.058(3) 0.046(2) -0.015(2) 0.016(2) 0.002(2)
C58 0.108(4) 0.060(3) 0.045(2) -0.003(2) 0.027(2) 0.009(3)
C59 0.086(3) 0.050(3) 0.045(2) 0.0000(19) 0.027(2) -0.001(2)
C60 0.117(5) 0.076(4) 0.048(2) 0.004(3) 0.034(3) -0.002(3)
C61 0.138(5) 0.054(3) 0.067(3) 0.009(2) 0.043(3) -0.014(3)
C62 0.087(3) 0.051(3) 0.061(3) 0.004(2) 0.025(2) -0.010(2)
C63 0.061(3) 0.042(2) 0.048(2) 0.0034(18) 0.0199(19) -0.0042(18)
C64 0.052(2) 0.046(2) 0.0433(19) 0.0001(18) 0.0130(17) 0.0003(17)
C65 0.0395(19) 0.0375(18) 0.0345(16) -0.0002(15) 0.0089(14) -0.0013(14)
C66 0.043(2) 0.038(2) 0.0421(19) -0.0050(16) 0.0059(16) -0.0031(15)
C67 0.0270(16) 0.048(2) 0.0368(17) -0.0051(16) 0.0042(13) 0.0025(14)
C68 0.0267(16) 0.0331(17) 0.0395(17) 0.0024(14) 0.0051(13) -0.0025(13)
C69 0.0338(17) 0.0210(15) 0.0435(18) -0.0017(14) 0.0058(14) -0.0036(12)
C70 0.0291(16) 0.0321(17) 0.0379(16) -0.0078(14) -0.0002(13) 0.0043(13)
C71 0.0306(17) 0.0316(18) 0.056(2) -0.0110(16) -0.0030(15) 0.0036(14)
C72 0.0326(19) 0.049(2) 0.072(3) -0.022(2) -0.0110(18) 0.0032(16)
C73 0.044(2) 0.060(3) 0.043(2) -0.0205(19) -0.0081(17) 0.0116(18)
C74 0.0360(19) 0.051(2) 0.044(2) -0.0080(18) -0.0015(15) 0.0120(16)
C75 0.059(3) 0.075(3) 0.039(2) -0.001(2) 0.0012(18) 0.019(2)
C76 0.060(3) 0.082(4) 0.048(2) 0.023(2) 0.008(2) 0.016(2)
C77 0.051(2) 0.048(2) 0.061(2) 0.015(2) 0.0061(19) 0.0049(18)
C78 0.0411(19) 0.0382(19) 0.0450(19) 0.0000(16) 0.0033(15) 0.0008(15)
C79 0.0320(17) 0.0374(18) 0.0406(18) -0.0027(15) 0.0040(14) 0.0056(14)
C80 0.085(4) 0.060(3) 0.086(3) 0.026(3) 0.002(3) -0.007(3)
C81 0.105(4) 0.053(3) 0.063(3) 0.007(2) 0.007(3) 0.006(3)
C82 0.099(5) 0.066(4) 0.132(6) -0.009(4) 0.029(4) -0.011(3)
C83 0.044(2) 0.0339(19) 0.068(3) -0.0022(18) -0.0007(19) -0.0074(16)
C84 0.069(3) 0.029(2) 0.107(4) -0.001(2) -0.004(3) 0.000(2)
C85 0.050(3) 0.060(3) 0.091(4) 0.001(3) 0.008(2) -0.012(2)
C86 0.0221(15) 0.042(2) 0.0496(19) -0.0003(17) -0.0003(14) -0.0001(13)
C87 0.0333(18) 0.046(2) 0.053(2) -0.0101(18) 0.0096(16) -0.0028(15)
C88 0.0367(19) 0.070(3) 0.068(2) -0.018(3) 0.0122(17) 0.004(2)
C89 0.050(3) 0.053(3) 0.095(4) -0.014(3) 0.002(2) 0.023(2)
C90 0.071(3) 0.046(3) 0.090(4) 0.013(3) 0.004(3) 0.022(2)
C91 0.047(2) 0.045(3) 0.062(2) 0.0057(19) 0.0085(19) 0.0123(17)
C92 0.0345(18) 0.077(3) 0.0375(17) -0.023(2) 0.0078(14) -0.008(2)
C93 0.066(3) 0.061(3) 0.048(2) -0.011(2) 0.013(2) -0.022(2)
C94 0.087(4) 0.086(4) 0.065(3) -0.026(3) 0.024(3) -0.048(3)
C95 0.061(3) 0.115(5) 0.076(3) -0.036(4) 0.031(3) -0.038(3)
C96 0.045(3) 0.132(5) 0.065(3) -0.057(4) -0.004(2) -0.010(3)
C97 0.041(2) 0.103(4) 0.045(2) -0.024(2) 0.0041(17) -0.001(2)
C98 0.122(5) 0.040(3) 0.082(3) 0.011(2) 0.031(3) -0.011(3)
C99 0.138(6) 0.085(5) 0.097(4) 0.001(4) 0.030(4) -0.050(4)
C100 0.123(5) 0.036(3) 0.100(4) -0.006(3) 0.018(4) -0.001(3)
C101 0.053(2) 0.042(2) 0.047(2) -0.0107(17) 0.0027(17) -0.0079(17)
C102 0.059(3) 0.057(3) 0.061(3) -0.009(2) -0.004(2) -0.020(2)
C103 0.058(2) 0.041(2) 0.058(2) -0.0151(19) 0.004(2) 0.0007(18)
C104 0.050(2) 0.050(2) 0.076(3) 0.013(2) 0.026(2) -0.0050(19)
C105 0.039(2) 0.052(3) 0.092(3) -0.004(2) 0.022(2) -0.0051(18)
C106 0.038(2) 0.065(3) 0.088(3) 0.009(3) 0.025(2) 0.009(2)
C107 0.039(2) 0.053(2) 0.057(2) 0.004(2) 0.0157(17) 0.0097(18)
C108 0.046(2) 0.064(3) 0.067(3) -0.008(2) 0.014(2) -0.005(2)
C109 0.062(3) 0.047(3) 0.091(3) -0.006(2) 0.020(3) 0.004(2)
C110 0.076(3) 0.062(3) 0.070(3) 0.008(3) 0.013(3) 0.021(3)
C111 0.075(3) 0.091(4) 0.058(3) 0.014(3) 0.006(2) 0.013(3)
C112 0.065(3) 0.059(3) 0.055(2) -0.013(2) 0.019(2) 0.002(2)

loop_
_atom_type_symbol
_atom_type_description
_atom_type_number_in_cell
_atom_type_scat_dispersion_real
_atom_type_scat_dispersion_imag
_atom_type_scat_source
C C 236 0.0033 0.0016
; International Tables for Crystallography (1992). 
Vol. C, Tables 4.2.6.8 and 6.1.1.4
;
H H 264 0.0000 0.0000
; International Tables for Crystallography (1992). 
Vol. C, Tables 4.2.6.8 and 6.1.1.4
;
Cl Cl 4 0.1484 0.1585
; International Tables for Crystallography (1992). 
Vol. C, Tables 4.2.6.8 and 6.1.1.4
;
N N 8 0.0061 0.0033
; International Tables for Crystallography (1992). 
Vol. C, Tables 4.2.6.8 and 6.1.1.4
;
Pd Pd 4 -0.9988 1.0072
; International Tables for Crystallography (1992). 
Vol. C, Tables 4.2.6.8 and 6.1.1.4
;

loop_
_geom_angle_atom_site_label_1
_geom_angle_atom_site_label_2
_geom_angle_atom_site_label_3
_geom_angle
C13 Pd1 C49 143.20(17)
C13 Pd1 C48 105.77(16)
C49 Pd1 C48 38.45(19)
C13 Pd1 C50 163.56(17)
C49 Pd1 C50 36.4(2)
C48 Pd1 C50 68.28(19)
C13 Pd1 Cl1 90.83(9)
C49 Pd1 Cl1 125.90(15)
C48 Pd1 Cl1 161.70(14)
C50 Pd1 Cl1 93.65(14)
C13 N1 C14 120.2(3)
C13 N1 C12 112.6(3)
C14 N1 C12 121.1(3)
C13 N2 C7 127.9(3)
C13 N2 C11 113.1(3)
C7 N2 C11 118.3(2)
C2 C1 C10 122.6(4)
C2 C1 H1 118.7
C10 C1 H1 118.7
C1 C2 C3 120.6(4)
C1 C2 H2 119.7
C3 C2 H2 119.7
C2 C3 C8 120.0(4)
C2 C3 C4 122.3(4)
C8 C3 C4 117.6(4)
C5 C4 C3 121.7(4)
C5 C4 H4 119.1
C3 C4 H4 119.1
C4 C5 C6 121.2(4)
C4 C5 H5 119.4
C6 C5 H5 119.4
C7 C6 C5 118.7(4)
C7 C6 C42 123.6(3)
C5 C6 C42 117.7(4)
C6 C7 C8 121.5(3)
C6 C7 N2 119.3(3)
C8 C7 N2 119.0(3)
C9 C8 C3 118.0(4)
C9 C8 C7 122.9(3)
C3 C8 C7 119.1(4)
C10 C9 C8 122.5(3)
C10 C9 H9 118.8
C8 C9 H9 118.8
C9 C10 C1 116.3(4)
C9 C10 C45 124.0(4)
C1 C10 C45 119.7(4)
N2 C11 C36 114.8(3)
N2 C11 C12 102.2(2)
C36 C11 C12 116.2(3)
N2 C11 H11 107.7
C36 C11 H11 107.7
C12 C11 H11 107.7
N1 C12 C30 113.4(3)
N1 C12 C11 102.5(2)
C30 C12 C11 112.6(3)
N1 C12 H12 109.4
C30 C12 H12 109.4
C11 C12 H12 109.4
N2 C13 N1 108.7(3)
N2 C13 Pd1 133.6(2)
N1 C13 Pd1 116.9(2)
C15 C14 C23 122.7(3)
C15 C14 N1 120.7(3)
C23 C14 N1 116.5(3)
C14 C15 C16 117.4(4)
C14 C15 C27 124.8(3)
C16 C15 C27 117.8(4)
C17 C16 C15 121.7(5)
C17 C16 H16 119.1
C15 C16 H16 119.1
C16 C17 C18 121.3(4)
C16 C17 H17 119.3
C18 C17 H17 119.3
C23 C18 C17 118.6(5)
C23 C18 C19 115.5(6)
C17 C18 C19 125.9(6)
C20 C19 C18 122.8(6)
C20 C19 H19 118.6
C18 C19 H19 118.6
C19 C20 C21 122.7(6)
C19 C20 H20 118.6
C21 C20 H20 118.6
C20 C21 C22 117.8(7)
C20 C21 C24 123.1(6)
C22 C21 C24 119.1(6)
C21 C22 C23 122.0(5)
C21 C22 H22 119.0
C23 C22 H22 119.0
C22 C23 C18 119.2(4)
C22 C23 C14 122.6(3)
C18 C23 C14 118.2(5)
C25 C24 C21 111.6(7)
C25 C24 C26 113.3(6)
C21 C24 C26 110.5(7)
C25 C24 H24 107.0
C21 C24 H24 107.0
C26 C24 H24 107.0
C24 C25 H251 109.5
C24 C25 H252 109.5
H251 C25 H252 109.5
C24 C25 H253 109.5
H251 C25 H253 109.5
H252 C25 H253 109.5
C24 C26 H261 109.5
C24 C26 H262 109.5
H261 C26 H262 109.5
C24 C26 H263 109.5
H261 C26 H263 109.5
H262 C26 H263 109.5
C15 C27 C29 112.8(4)
C15 C27 C28 111.4(4)
C29 C27 C28 108.5(4)
C15 C27 H27 108.0
C29 C27 H27 108.0
C28 C27 H27 108.0
C27 C28 H281 109.5
C27 C28 H282 109.5
H281 C28 H282 109.5
C27 C28 H283 109.5
H281 C28 H283 109.5
H282 C28 H283 109.5
C27 C29 H291 109.5
C27 C29 H292 109.5
H291 C29 H292 109.5
C27 C29 H293 109.5
H291 C29 H293 109.5
H292 C29 H293 109.5
C35 C30 C31 118.8(4)
C35 C30 C12 121.1(3)
C31 C30 C12 120.1(4)
C30 C31 C32 119.5(5)
C30 C31 H31 120.3
C32 C31 H31 120.3
C33 C32 C31 119.5(4)
C33 C32 H32 120.3
C31 C32 H32 120.3
C34 C33 C32 120.7(5)
C34 C33 H33 119.6
C32 C33 H33 119.6
C33 C34 C35 121.2(6)
C33 C34 H34 119.4
C35 C34 H34 119.4
C34 C35 C30 120.2(4)
C34 C35 H35 119.9
C30 C35 H35 119.9
C41 C36 C37 118.5(3)
C41 C36 C11 118.2(3)
C37 C36 C11 123.3(3)
C36 C37 C38 121.3(4)
C36 C37 H37 119.4
C38 C37 H37 119.4
C37 C38 C39 119.0(4)
C37 C38 H38 120.5
C39 C38 H38 120.5
C40 C39 C38 120.5(4)
C40 C39 H39 119.8
C38 C39 H39 119.8
C39 C40 C41 120.0(4)
C39 C40 H40 120.0
C41 C40 H40 120.0
C36 C41 C40 120.8(4)
C36 C41 H41 119.6
C40 C41 H41 119.6
C6 C42 C43 112.9(4)
C6 C42 C44 109.0(4)
C43 C42 C44 111.0(4)
C6 C42 H42 107.9
C43 C42 H42 107.9
C44 C42 H42 107.9
C42 C43 H431 109.5
C42 C43 H432 109.5
H431 C43 H432 109.5
C42 C43 H433 109.5
H431 C43 H433 109.5
H432 C43 H433 109.5
C42 C44 H441 109.5
C42 C44 H442 109.5
H441 C44 H442 109.5
C42 C44 H443 109.5
H441 C44 H443 109.5
H442 C44 H443 109.5
C10 C45 C46 113.9(4)
C10 C45 C47 109.6(4)
C46 C45 C47 111.2(4)
C10 C45 H45 107.3
C46 C45 H45 107.3
C47 C45 H45 107.3
C45 C46 H461 109.5
C45 C46 H462 109.5
H461 C46 H462 109.5
C45 C46 H463 109.5
H461 C46 H463 109.5
H462 C46 H463 109.5
C45 C47 H471 109.5
C45 C47 H472 109.5
H471 C47 H472 109.5
C45 C47 H473 109.5
H471 C47 H473 109.5
H472 C47 H473 109.5
C49 C48 Pd1 70.6(2)
C49 C48 H481 116.6
Pd1 C48 H481 116.6
C49 C48 H482 116.6
Pd1 C48 H482 116.6
H481 C48 H482 113.6
C50 C49 C48 124.8(6)
C50 C49 Pd1 76.3(3)
C48 C49 Pd1 70.9(2)
C50 C49 H49 117.6
C48 C49 H49 117.6
Pd1 C49 H49 127.4
C49 C50 C51 126.3(6)
C49 C50 Pd1 67.3(3)
C51 C50 Pd1 119.8(3)
C49 C50 H50 116.8
C51 C50 H50 116.8
Pd1 C50 H50 82.9
C52 C51 C56 117.4(5)
C52 C51 C50 130.5(6)
C56 C51 C50 112.1(5)
C53 C52 C51 120.1(6)
C53 C52 H52 119.9
C51 C52 H52 119.9
C54 C53 C52 121.2(5)
C54 C53 H53 119.4
C52 C53 H53 119.4
C53 C54 C55 121.5(6)
C53 C54 H54 119.2
C55 C54 H54 119.2
C54 C55 C56 119.4(6)
C54 C55 H55 120.3
C56 C55 H55 120.3
C55 C56 C51 120.1(5)
C55 C56 H56 119.9
C51 C56 H56 119.9
C69 Pd2 C104 103.69(16)
C69 Pd2 C105 140.96(16)
C104 Pd2 C105 38.99(19)
C69 Pd2 C106 163.92(18)
C104 Pd2 C106 68.08(18)
C105 Pd2 C106 36.65(18)
C69 Pd2 Cl2 91.37(10)
C104 Pd2 Cl2 163.61(13)
C105 Pd2 Cl2 127.28(13)
C106 Pd2 Cl2 95.73(13)
C69 N3 C70 128.8(3)
C69 N3 C68 113.7(3)
C70 N3 C68 117.2(3)
C69 N4 C65 123.4(3)
C69 N4 C67 113.7(3)
C65 N4 C67 119.2(3)
C58 C57 C66 122.9(4)
C58 C57 H57 118.5
C66 C57 H57 118.5
C57 C58 C59 120.8(4)
C57 C58 H58 119.6
C59 C58 H58 119.6
C60 C59 C64 119.6(4)
C60 C59 C58 122.9(4)
C64 C59 C58 117.3(4)
C61 C60 C59 121.8(4)
C61 C60 H60 119.1
C59 C60 H60 119.1
C60 C61 C62 119.7(5)
C60 C61 H61 120.1
C62 C61 H61 120.1
C63 C62 C61 119.1(4)
C63 C62 C98 119.8(4)
C61 C62 C98 121.1(4)
C62 C63 C64 121.2(4)
C62 C63 H63 119.4
C64 C63 H63 119.4
C63 C64 C59 118.3(4)
C63 C64 C65 121.7(3)
C59 C64 C65 120.0(4)
C66 C65 N4 122.5(3)
C66 C65 C64 121.4(3)
N4 C65 C64 116.1(3)
C65 C66 C57 117.5(4)
C65 C66 C101 125.3(3)
C57 C66 C101 117.2(3)
N4 C67 C92 111.8(3)
N4 C67 C68 103.0(3)
C92 C67 C68 113.1(3)
N4 C67 H67 109.6
C92 C67 H67 109.6
C68 C67 H67 109.6
C86 C68 N3 113.9(3)
C86 C68 C67 117.6(3)
N3 C68 C67 101.2(3)
C86 C68 H68 107.9
N3 C68 H68 107.9
C67 C68 H68 107.9
N3 C69 N4 108.2(3)
N3 C69 Pd2 132.4(2)
N4 C69 Pd2 118.4(2)
C71 C70 C79 122.4(3)
C71 C70 N3 119.0(3)
C79 C70 N3 118.4(3)
C70 C71 C72 117.2(4)
C70 C71 C83 123.9(3)
C72 C71 C83 118.9(3)
C73 C72 C71 122.9(4)
C73 C72 H72 118.6
C71 C72 H72 118.6
C72 C73 C74 119.6(3)
C72 C73 H73 120.2
C74 C73 H73 120.2
C79 C74 C75 120.1(4)
C79 C74 C73 118.8(4)
C75 C74 C73 121.1(4)
C76 C75 C74 120.1(4)
C76 C75 H75 120.0
C74 C75 H75 120.0
C75 C76 C77 121.4(4)
C75 C76 H76 119.3
C77 C76 H76 119.3
C78 C77 C76 118.8(4)
C78 C77 C80 124.5(4)
C76 C77 C80 116.6(4)
C77 C78 C79 122.3(4)
C77 C78 H78 118.8
C79 C78 H78 118.8
C74 C79 C70 119.0(3)
C74 C79 C78 117.3(3)
C70 C79 C78 123.6(3)
C82 C80 C77 113.2(5)
C82 C80 C81 114.9(6)
C77 C80 C81 110.4(5)
C82 C80 H80 105.9
C77 C80 H80 105.9
C81 C80 H80 105.9
C80 C81 H811 109.5
C80 C81 H812 109.5
H811 C81 H812 109.5
C80 C81 H813 109.5
H811 C81 H813 109.5
H812 C81 H813 109.5
C80 C82 H821 109.5
C80 C82 H822 109.5
H821 C82 H822 109.5
C80 C82 H823 109.5
H821 C82 H823 109.5
H822 C82 H823 109.5
C71 C83 C84 113.0(4)
C71 C83 C85 109.8(4)
C84 C83 C85 109.8(4)
C71 C83 H83 108.0
C84 C83 H83 108.0
C85 C83 H83 108.0
C83 C84 H841 109.5
C83 C84 H842 109.5
H841 C84 H842 109.5
C83 C84 H843 109.5
H841 C84 H843 109.5
H842 C84 H843 109.5
C83 C85 H851 109.5
C83 C85 H852 109.5
H851 C85 H852 109.5
C83 C85 H853 109.5
H851 C85 H853 109.5
H852 C85 H853 109.5
C87 C86 C91 117.6(4)
C87 C86 C68 119.3(3)
C91 C86 C68 123.1(4)
C86 C87 C88 122.0(4)
C86 C87 H87 119.0
C88 C87 H87 119.0
C89 C88 C87 119.3(4)
C89 C88 H88 120.4
C87 C88 H88 120.4
C90 C89 C88 119.7(4)
C90 C89 H89 120.1
C88 C89 H89 120.1
C89 C90 C91 120.4(5)
C89 C90 H90 119.8
C91 C90 H90 119.8
C86 C91 C90 120.9(5)
C86 C91 H91 119.6
C90 C91 H91 119.6
C97 C92 C93 117.7(4)
C97 C92 C67 121.8(5)
C93 C92 C67 120.4(3)
C94 C93 C92 122.6(5)
C94 C93 H93 118.7
C92 C93 H93 118.7
C93 C94 C95 118.4(6)
C93 C94 H94 120.8
C95 C94 H94 120.8
C96 C95 C94 121.0(5)
C96 C95 H95 119.5
C94 C95 H95 119.5
C95 C96 C97 119.2(5)
C95 C96 H96 120.4
C97 C96 H96 120.4
C92 C97 C96 120.9(6)
C92 C97 H97 119.5
C96 C97 H97 119.5
C99 C98 C100 111.7(5)
C99 C98 C62 112.0(5)
C100 C98 C62 108.6(5)
C99 C98 H98 108.1
C100 C98 H98 108.1
C62 C98 H98 108.1
C98 C99 H991 109.5
C98 C99 H992 109.5
H991 C99 H992 109.5
C98 C99 H993 109.5
H991 C99 H993 109.5
H992 C99 H993 109.5
C98 C100 H01 109.5
C98 C100 H02 109.5
H01 C100 H02 109.5
C98 C100 H03 109.5
H01 C100 H03 109.5
H02 C100 H03 109.5
C66 C101 C103 112.1(4)
C66 C101 C102 110.5(3)
C103 C101 C102 111.2(4)
C66 C101 H101 107.6
C103 C101 H101 107.6
C102 C101 H101 107.6
C101 C102 H021 109.5
C101 C102 H022 109.5
H021 C102 H022 109.5
C101 C102 H023 109.5
H021 C102 H023 109.5
H022 C102 H023 109.5
C101 C103 H031 109.5
C101 C103 H032 109.5
H031 C103 H032 109.5
C101 C103 H033 109.5
H031 C103 H033 109.5
H032 C103 H033 109.5
C105 C104 Pd2 71.7(3)
C105 C104 H041 116.4
Pd2 C104 H041 116.4
C105 C104 H042 116.4
Pd2 C104 H042 116.4
H041 C104 H042 113.4
C106 C105 C104 121.1(5)
C106 C105 Pd2 75.6(3)
C104 C105 Pd2 69.3(2)
C106 C105 H105 119.5
C104 C105 H105 119.5
Pd2 C105 H105 127.7
C105 C106 C107 128.9(5)
C105 C106 Pd2 67.8(3)
C107 C106 Pd2 123.1(3)
C105 C106 H106 115.5
C107 C106 H106 115.5
Pd2 C106 H106 78.8
C112 C107 C108 118.8(4)
C112 C107 C106 125.2(4)
C108 C107 C106 116.0(4)
C107 C108 C109 120.1(5)
C107 C108 H108 120.0
C109 C108 H108 120.0
C110 C109 C108 118.9(5)
C110 C109 H109 120.6
C108 C109 H109 120.6
C111 C110 C109 120.2(5)
C111 C110 H110 119.9
C109 C110 H110 119.9
C112 C111 C110 121.4(5)
C112 C111 H111 119.3
C110 C111 H111 119.3
C111 C112 C107 120.6(5)
C111 C112 H112 119.7
C107 C112 H112 119.7

loop_
_geom_bond_atom_site_label_1
_geom_bond_atom_site_label_2
_geom_bond_distance
Pd1 C13 2.027(3)
Pd1 C49 2.122(4)
Pd1 C48 2.126(4)
Pd1 C50 2.236(5)
Pd1 Cl1 2.3645(10)
N1 C13 1.356(4)
N1 C14 1.451(4)
N1 C12 1.493(4)
N2 C13 1.337(4)
N2 C7 1.450(4)
N2 C11 1.495(4)
C1 C2 1.329(7)
C1 C10 1.457(6)
C1 H1 0.9500
C2 C3 1.396(7)
C2 H2 0.9500
C3 C8 1.422(5)
C3 C4 1.428(7)
C4 C5 1.356(7)
C4 H4 0.9500
C5 C6 1.410(6)
C5 H5 0.9500
C6 C7 1.380(5)
C6 C42 1.518(6)
C7 C8 1.425(5)
C8 C9 1.416(5)
C9 C10 1.376(5)
C9 H9 0.9500
C10 C45 1.500(6)
C11 C36 1.528(4)
C11 C12 1.536(5)
C11 H11 1.0000
C12 C30 1.519(5)
C12 H12 1.0000
C14 C15 1.380(6)
C14 C23 1.437(6)
C15 C16 1.439(6)
C15 C27 1.463(7)
C16 C17 1.359(9)
C16 H16 0.9500
C17 C18 1.430(10)
C17 H17 0.9500
C18 C23 1.424(6)
C18 C19 1.459(10)
C19 C20 1.315(12)
C19 H19 0.9500
C20 C21 1.383(11)
C20 H20 0.9500
C21 C22 1.393(7)
C21 C24 1.502(11)
C22 C23 1.422(7)
C22 H22 0.9500
C24 C25 1.499(11)
C24 C26 1.532(9)
C24 H24 1.0000
C25 H251 0.9800
C25 H252 0.9800
C25 H253 0.9800
C26 H261 0.9800
C26 H262 0.9800
C26 H263 0.9800
C27 C29 1.535(6)
C27 C28 1.541(6)
C27 H27 1.0000
C28 H281 0.9800
C28 H282 0.9800
C28 H283 0.9800
C29 H291 0.9800
C29 H292 0.9800
C29 H293 0.9800
C30 C35 1.382(6)
C30 C31 1.399(6)
C31 C32 1.409(8)
C31 H31 0.9500
C32 C33 1.372(9)
C32 H32 0.9500
C33 C34 1.341(9)
C33 H33 0.9500
C34 C35 1.381(6)
C34 H34 0.9500
C35 H35 0.9500
C36 C41 1.382(5)
C36 C37 1.385(5)
C37 C38 1.391(6)
C37 H37 0.9500
C38 C39 1.395(7)
C38 H38 0.9500
C39 C40 1.359(7)
C39 H39 0.9500
C40 C41 1.402(6)
C40 H40 0.9500
C41 H41 0.9500
C42 C43 1.522(6)
C42 C44 1.523(6)
C42 H42 1.0000
C43 H431 0.9800
C43 H432 0.9800
C43 H433 0.9800
C44 H441 0.9800
C44 H442 0.9800
C44 H443 0.9800
C45 C46 1.525(7)
C45 C47 1.540(7)
C45 H45 1.0000
C46 H461 0.9800
C46 H462 0.9800
C46 H463 0.9800
C47 H471 0.9800
C47 H472 0.9800
C47 H473 0.9800
C48 C49 1.399(7)
C48 H481 0.9900
C48 H482 0.9900
C49 C50 1.365(8)
C49 H49 0.9500
C50 C51 1.455(7)
C50 H50 0.9500
C51 C52 1.387(8)
C51 C56 1.427(9)
C52 C53 1.374(8)
C52 H52 0.9500
C53 C54 1.339(9)
C53 H53 0.9500
C54 C55 1.352(8)
C54 H54 0.9500
C55 C56 1.384(9)
C55 H55 0.9500
C56 H56 0.9500
Pd2 C69 2.020(3)
Pd2 C104 2.105(4)
Pd2 C105 2.135(4)
Pd2 C106 2.234(4)
Pd2 Cl2 2.3639(10)
N3 C69 1.334(4)
N3 C70 1.458(4)
N3 C68 1.514(4)
N4 C69 1.352(4)
N4 C65 1.441(4)
N4 C67 1.479(4)
C57 C58 1.353(7)
C57 C66 1.432(6)
C57 H57 0.9500
C58 C59 1.441(7)
C58 H58 0.9500
C59 C60 1.389(7)
C59 C64 1.421(6)
C60 C61 1.363(8)
C60 H60 0.9500
C61 C62 1.429(7)
C61 H61 0.9500
C62 C63 1.385(6)
C62 C98 1.538(7)
C63 C64 1.410(6)
C63 H63 0.9500
C64 C65 1.445(5)
C65 C66 1.373(5)
C66 C101 1.511(6)
C67 C92 1.517(6)
C67 C68 1.548(5)
C67 H67 1.0000
C68 C86 1.504(5)
C68 H68 1.0000
C70 C71 1.382(5)
C70 C79 1.411(5)
C71 C72 1.411(6)
C71 C83 1.503(6)
C72 C73 1.364(7)
C72 H72 0.9500
C73 C74 1.431(6)
C73 H73 0.9500
C74 C79 1.410(5)
C74 C75 1.414(6)
C75 C76 1.361(7)
C75 H75 0.9500
C76 C77 1.416(7)
C76 H76 0.9500
C77 C78 1.357(6)
C77 C80 1.506(7)
C78 C79 1.431(5)
C78 H78 0.9500
C80 C82 1.465(10)
C80 C81 1.527(8)
C80 H80 1.0000
C81 H811 0.9800
C81 H812 0.9800
C81 H813 0.9800
C82 H821 0.9800
C82 H822 0.9800
C82 H823 0.9800
C83 C84 1.525(6)
C83 C85 1.529(6)
C83 H83 1.0000
C84 H841 0.9800
C84 H842 0.9800
C84 H843 0.9800
C85 H851 0.9800
C85 H852 0.9800
C85 H853 0.9800
C86 C87 1.383(5)
C86 C91 1.387(6)
C87 C88 1.400(6)
C87 H87 0.9500
C88 C89 1.388(8)
C88 H88 0.9500
C89 C90 1.368(8)
C89 H89 0.9500
C90 C91 1.409(6)
C90 H90 0.9500
C91 H91 0.9500
C92 C97 1.378(6)
C92 C93 1.406(7)
C93 C94 1.370(7)
C93 H93 0.9500
C94 C95 1.390(9)
C94 H94 0.9500
C95 C96 1.384(10)
C95 H95 0.9500
C96 C97 1.407(8)
C96 H96 0.9500
C97 H97 0.9500
C98 C99 1.515(9)
C98 C100 1.517(9)
C98 H98 1.0000
C99 H991 0.9800
C99 H992 0.9800
C99 H993 0.9800
C100 H01 0.9800
C100 H02 0.9800
C100 H03 0.9800
C101 C103 1.514(6)
C101 C102 1.545(6)
C101 H101 1.0000
C102 H021 0.9800
C102 H022 0.9800
C102 H023 0.9800
C103 H031 0.9800
C103 H032 0.9800
C103 H033 0.9800
C104 C105 1.415(7)
C104 H041 0.9900
C104 H042 0.9900
C105 C106 1.377(7)
C105 H105 0.9500
C106 C107 1.471(6)
C106 H106 0.9500
C107 C112 1.383(6)
C107 C108 1.397(7)
C108 C109 1.398(7)
C108 H108 0.9500
C109 C110 1.390(8)
C109 H109 0.9500
C110 C111 1.360(8)
C110 H110 0.9500
C111 C112 1.355(8)
C111 H111 0.9500
C112 H112 0.9500

loop_
_geom_torsion_atom_site_label_1
_geom_torsion_atom_site_label_2
_geom_torsion_atom_site_label_3
_geom_torsion_atom_site_label_4
_geom_torsion
C10 C1 C2 C3 -0.5(7)
C1 C2 C3 C8 1.3(6)
C1 C2 C3 C4 -177.2(4)
C2 C3 C4 C5 177.3(4)
C8 C3 C4 C5 -1.3(6)
C3 C4 C5 C6 1.8(6)
C4 C5 C6 C7 -0.1(6)
C4 C5 C6 C42 -178.5(4)
C5 C6 C7 C8 -2.1(5)
C42 C6 C7 C8 176.2(3)
C5 C6 C7 N2 172.7(3)
C42 C6 C7 N2 -9.0(5)
C13 N2 C7 C6 93.3(4)
C11 N2 C7 C6 -96.6(4)
C13 N2 C7 C8 -91.7(4)
C11 N2 C7 C8 78.3(4)
C2 C3 C8 C9 -0.9(5)
C4 C3 C8 C9 177.7(3)
C2 C3 C8 C7 -179.5(3)
C4 C3 C8 C7 -0.9(5)
C6 C7 C8 C9 -175.9(3)
N2 C7 C8 C9 9.3(5)
C6 C7 C8 C3 2.6(5)
N2 C7 C8 C3 -172.2(3)
C3 C8 C9 C10 -0.2(5)
C7 C8 C9 C10 178.3(3)
C8 C9 C10 C1 1.0(5)
C8 C9 C10 C45 -177.4(4)
C2 C1 C10 C9 -0.6(6)
C2 C1 C10 C45 177.9(4)
C13 N2 C11 C36 -135.3(3)
C7 N2 C11 C36 53.2(4)
C13 N2 C11 C12 -8.6(3)
C7 N2 C11 C12 180.0(3)
C13 N1 C12 C30 -129.8(3)
C14 N1 C12 C30 77.9(4)
C13 N1 C12 C11 -8.2(3)
C14 N1 C12 C11 -160.5(3)
N2 C11 C12 N1 9.2(3)
C36 C11 C12 N1 135.1(3)
N2 C11 C12 C30 131.4(3)
C36 C11 C12 C30 -102.8(3)
C7 N2 C13 N1 174.3(3)
C11 N2 C13 N1 3.8(4)
C7 N2 C13 Pd1 5.4(5)
C11 N2 C13 Pd1 -165.1(2)
C14 N1 C13 N2 155.7(3)
C12 N1 C13 N2 3.1(4)
C14 N1 C13 Pd1 -33.3(4)
C12 N1 C13 Pd1 174.1(2)
C49 Pd1 C13 N2 -93.1(5)
C48 Pd1 C13 N2 -104.2(3)
C50 Pd1 C13 N2 -170.5(5)
Cl1 Pd1 C13 N2 83.6(3)
C49 Pd1 C13 N1 98.7(4)
C48 Pd1 C13 N1 87.6(3)
C50 Pd1 C13 N1 21.3(7)
Cl1 Pd1 C13 N1 -84.6(2)
C13 N1 C14 C15 106.9(4)
C12 N1 C14 C15 -102.8(4)
C13 N1 C14 C23 -71.7(4)
C12 N1 C14 C23 78.5(4)
C23 C14 C15 C16 2.0(6)
N1 C14 C15 C16 -176.5(4)
C23 C14 C15 C27 -178.8(4)
N1 C14 C15 C27 2.6(6)
C14 C15 C16 C17 -1.5(7)
C27 C15 C16 C17 179.3(5)
C15 C16 C17 C18 0.9(9)
C16 C17 C18 C23 -0.8(8)
C16 C17 C18 C19 178.9(6)
C23 C18 C19 C20 0.6(10)
C17 C18 C19 C20 -179.2(7)
C18 C19 C20 C21 -1.8(12)
C19 C20 C21 C22 2.6(10)
C19 C20 C21 C24 -178.9(7)
C20 C21 C22 C23 -2.2(8)
C24 C21 C22 C23 179.3(5)
C21 C22 C23 C18 1.1(7)
C21 C22 C23 C14 179.2(4)
C17 C18 C23 C22 179.6(4)
C19 C18 C23 C22 -0.2(7)
C17 C18 C23 C14 1.3(6)
C19 C18 C23 C14 -178.4(4)
C15 C14 C23 C22 179.8(4)
N1 C14 C23 C22 -1.5(5)
C15 C14 C23 C18 -2.0(6)
N1 C14 C23 C18 176.6(3)
C20 C21 C24 C25 80.5(9)
C22 C21 C24 C25 -101.0(7)
C20 C21 C24 C26 -46.5(9)
C22 C21 C24 C26 132.0(6)
C14 C15 C27 C29 -128.2(4)
C16 C15 C27 C29 51.0(5)
C14 C15 C27 C28 109.5(4)
C16 C15 C27 C28 -71.3(5)
N1 C12 C30 C35 60.4(4)
C11 C12 C30 C35 -55.4(4)
N1 C12 C30 C31 -120.7(4)
C11 C12 C30 C31 123.6(3)
C35 C30 C31 C32 1.7(6)
C12 C30 C31 C32 -177.3(4)
C30 C31 C32 C33 -1.2(7)
C31 C32 C33 C34 1.8(8)
C32 C33 C34 C35 -2.8(8)
C33 C34 C35 C30 3.3(7)
C31 C30 C35 C34 -2.7(6)
C12 C30 C35 C34 176.3(4)
N2 C11 C36 C41 -89.3(4)
C12 C11 C36 C41 151.5(3)
N2 C11 C36 C37 92.5(4)
C12 C11 C36 C37 -26.7(4)
C41 C36 C37 C38 -0.3(5)
C11 C36 C37 C38 177.9(3)
C36 C37 C38 C39 -0.3(6)
C37 C38 C39 C40 0.6(6)
C38 C39 C40 C41 -0.3(6)
C37 C36 C41 C40 0.6(5)
C11 C36 C41 C40 -177.7(3)
C39 C40 C41 C36 -0.3(6)
C7 C6 C42 C43 130.7(4)
C5 C6 C42 C43 -51.0(5)
C7 C6 C42 C44 -105.4(4)
C5 C6 C42 C44 72.9(5)
C9 C10 C45 C46 -25.7(6)
C1 C10 C45 C46 156.0(4)
C9 C10 C45 C47 99.7(5)
C1 C10 C45 C47 -78.7(5)
C13 Pd1 C48 C49 169.3(4)
C50 Pd1 C48 C49 -26.9(4)
Cl1 Pd1 C48 C49 -36.3(7)
Pd1 C48 C49 C50 57.0(5)
C13 Pd1 C49 C50 -152.3(3)
C48 Pd1 C49 C50 -134.9(6)
Cl1 Pd1 C49 C50 31.9(5)
C13 Pd1 C49 C48 -17.4(6)
C50 Pd1 C49 C48 134.9(6)
Cl1 Pd1 C49 C48 166.7(3)
C48 C49 C50 C51 -165.8(5)
Pd1 C49 C50 C51 -111.2(5)
C48 C49 C50 Pd1 -54.7(4)
C13 Pd1 C50 C49 99.9(7)
C48 Pd1 C50 C49 28.3(4)
Cl1 Pd1 C50 C49 -154.6(4)
C13 Pd1 C50 C51 -140.1(5)
C49 Pd1 C50 C51 120.0(7)
C48 Pd1 C50 C51 148.3(5)
Cl1 Pd1 C50 C51 -34.6(5)
C49 C50 C51 C52 -1.3(8)
Pd1 C50 C51 C52 -83.7(6)
C49 C50 C51 C56 -179.2(5)
Pd1 C50 C51 C56 98.3(5)
C56 C51 C52 C53 1.8(8)
C50 C51 C52 C53 -176.0(5)
C51 C52 C53 C54 0.9(11)
C52 C53 C54 C55 -4.9(13)
C53 C54 C55 C56 5.9(13)
C54 C55 C56 C51 -3.0(10)
C52 C51 C56 C55 -0.7(7)
C50 C51 C56 C55 177.5(5)
C66 C57 C58 C59 4.5(9)
C57 C58 C59 C60 -178.7(6)
C57 C58 C59 C64 -3.3(8)
C64 C59 C60 C61 1.8(9)
C58 C59 C60 C61 177.1(6)
C59 C60 C61 C62 1.0(10)
C60 C61 C62 C63 -1.2(10)
C60 C61 C62 C98 178.9(6)
C61 C62 C63 C64 -1.6(8)
C98 C62 C63 C64 178.3(5)
C62 C63 C64 C59 4.4(7)
C62 C63 C64 C65 -175.3(4)
C60 C59 C64 C63 -4.5(7)
C58 C59 C64 C63 180.0(5)
C60 C59 C64 C65 175.2(5)
C58 C59 C64 C65 -0.4(7)
C69 N4 C65 C66 100.4(4)
C67 N4 C65 C66 -102.8(4)
C69 N4 C65 C64 -82.2(4)
C67 N4 C65 C64 74.6(4)
C63 C64 C65 C66 -177.2(4)
C59 C64 C65 C66 3.1(6)
C63 C64 C65 N4 5.4(6)
C59 C64 C65 N4 -174.2(4)
N4 C65 C66 C57 175.0(4)
C64 C65 C66 C57 -2.2(6)
N4 C65 C66 C101 -4.9(6)
C64 C65 C66 C101 177.9(4)
C58 C57 C66 C65 -1.6(7)
C58 C57 C66 C101 178.3(5)
C69 N4 C67 C92 -124.6(3)
C65 N4 C67 C92 76.4(4)
C69 N4 C67 C68 -2.9(4)
C65 N4 C67 C68 -161.9(3)
C69 N3 C68 C86 -131.1(3)
C70 N3 C68 C86 54.3(4)
C69 N3 C68 C67 -4.0(4)
C70 N3 C68 C67 -178.5(3)
N4 C67 C68 C86 128.5(3)
C92 C67 C68 C86 -110.7(4)
N4 C67 C68 N3 3.8(3)
C92 C67 C68 N3 124.6(3)
C70 N3 C69 N4 176.1(3)
C68 N3 C69 N4 2.4(4)
C70 N3 C69 Pd2 7.8(5)
C68 N3 C69 Pd2 -165.9(2)
C65 N4 C69 N3 158.4(3)
C67 N4 C69 N3 0.5(4)
C65 N4 C69 Pd2 -31.4(4)
C67 N4 C69 Pd2 170.7(2)
C104 Pd2 C69 N3 -109.6(3)
C105 Pd2 C69 N3 -95.5(4)
C106 Pd2 C69 N3 -166.8(5)
Cl2 Pd2 C69 N3 76.9(3)
C104 Pd2 C69 N4 83.0(3)
C105 Pd2 C69 N4 97.2(3)
C106 Pd2 C69 N4 25.9(7)
Cl2 Pd2 C69 N4 -90.4(2)
C69 N3 C70 C71 88.3(4)
C68 N3 C70 C71 -98.1(4)
C69 N3 C70 C79 -96.8(4)
C68 N3 C70 C79 76.7(4)
C79 C70 C71 C72 -2.7(5)
N3 C70 C71 C72 172.0(3)
C79 C70 C71 C83 176.0(3)
N3 C70 C71 C83 -9.3(5)
C70 C71 C72 C73 -0.7(6)
C83 C71 C72 C73 -179.5(4)
C71 C72 C73 C74 2.6(6)
C72 C73 C74 C79 -1.2(6)
C72 C73 C74 C75 177.5(4)
C79 C74 C75 C76 1.6(6)
C73 C74 C75 C76 -177.1(4)
C74 C75 C76 C77 -0.6(7)
C75 C76 C77 C78 -0.7(7)
C75 C76 C77 C80 176.5(5)
C76 C77 C78 C79 0.9(6)
C80 C77 C78 C79 -176.1(4)
C75 C74 C79 C70 179.3(3)
C73 C74 C79 C70 -2.0(5)
C75 C74 C79 C78 -1.4(5)
C73 C74 C79 C78 177.4(3)
C71 C70 C79 C74 4.0(5)
N3 C70 C79 C74 -170.7(3)
C71 C70 C79 C78 -175.3(3)
N3 C70 C79 C78 10.0(5)
C77 C78 C79 C74 0.1(5)
C77 C78 C79 C70 179.5(4)
C78 C77 C80 C82 -32.7(8)
C76 C77 C80 C82 150.2(5)
C78 C77 C80 C81 97.6(5)
C76 C77 C80 C81 -79.4(6)
C70 C71 C83 C84 130.6(4)
C72 C71 C83 C84 -50.8(5)
C70 C71 C83 C85 -106.5(4)
C72 C71 C83 C85 72.2(5)
N3 C68 C86 C87 -91.8(4)
C67 C68 C86 C87 150.1(3)
N3 C68 C86 C91 88.3(4)
C67 C68 C86 C91 -29.8(5)
C91 C86 C87 C88 1.6(5)
C68 C86 C87 C88 -178.4(3)
C86 C87 C88 C89 -1.4(6)
C87 C88 C89 C90 0.4(7)
C88 C89 C90 C91 0.3(8)
C87 C86 C91 C90 -0.8(6)
C68 C86 C91 C90 179.1(4)
C89 C90 C91 C86 -0.1(7)
N4 C67 C92 C97 -121.9(4)
C68 C67 C92 C97 122.4(4)
N4 C67 C92 C93 60.4(4)
C68 C67 C92 C93 -55.3(5)
C97 C92 C93 C94 -0.3(7)
C67 C92 C93 C94 177.4(4)
C92 C93 C94 C95 1.0(8)
C93 C94 C95 C96 -1.4(8)
C94 C95 C96 C97 1.1(8)
C93 C92 C97 C96 0.1(6)
C67 C92 C97 C96 -177.6(4)
C95 C96 C97 C92 -0.5(7)
C63 C62 C98 C99 119.6(6)
C61 C62 C98 C99 -60.5(8)
C63 C62 C98 C100 -116.5(6)
C61 C62 C98 C100 63.3(7)
C65 C66 C101 C103 -119.7(4)
C57 C66 C101 C103 60.4(5)
C65 C66 C101 C102 115.8(4)
C57 C66 C101 C102 -64.2(5)
C69 Pd2 C104 C105 165.9(3)
C106 Pd2 C104 C105 -28.7(3)
Cl2 Pd2 C104 C105 -37.9(7)
Pd2 C104 C105 C106 57.5(4)
C69 Pd2 C105 C106 -153.9(3)
C104 Pd2 C105 C106 -131.8(5)
Cl2 Pd2 C105 C106 35.6(4)
C69 Pd2 C105 C104 -22.1(5)
C106 Pd2 C105 C104 131.8(5)
Cl2 Pd2 C105 C104 167.4(2)
C104 C105 C106 C107 -169.9(4)
Pd2 C105 C106 C107 -115.4(5)
C104 C105 C106 Pd2 -54.5(4)
C69 Pd2 C106 C105 92.0(7)
C104 Pd2 C106 C105 30.4(3)
Cl2 Pd2 C106 C105 -152.2(3)
C69 Pd2 C106 C107 -145.0(5)
C104 Pd2 C106 C107 153.3(5)
C105 Pd2 C106 C107 123.0(6)
Cl2 Pd2 C106 C107 -29.3(4)
C105 C106 C107 C112 21.5(8)
Pd2 C106 C107 C112 -65.4(6)
C105 C106 C107 C108 -158.5(5)
Pd2 C106 C107 C108 114.6(4)
C112 C107 C108 C109 -2.4(7)
C106 C107 C108 C109 177.6(4)
C107 C108 C109 C110 1.3(7)
C108 C109 C110 C111 0.1(8)
C109 C110 C111 C112 -0.4(9)
C110 C111 C112 C107 -0.7(8)
C108 C107 C112 C111 2.1(7)
C106 C107 C112 C111 -177.9(5)
